data_4320165
loop_
_publ_author_name
'Tadashi J. Mizoguchi'
'Jane Kuzelka'
'Bernhard Spingler'
'Jennifer L. DuBois'
'Roman M. Davydov'
'Britt Hedman'
'Keith O. Hodgson'
'Stephen J. Lippard'

_publ_section_title
;
 Synthesis and Spectroscopic Studies of Non-Heme Diiron(III) Species with
 a Terminal Hydroperoxide Ligand: Models for Hemerythrin
;
_journal_name_full 'Inorganic Chemistry'
_journal_page_first 4662
_journal_page_last 4673
_journal_paper_doi 10.1021/ic010076b
_journal_volume 40
_journal_year 2001
_chemical_formula_sum 'C65.25 H66 F6 Fe2 N4 O12.5 S2'
_chemical_formula_weight 1396.04
_chemical_name_common '[Fe2(O)(Ph4DBA)(DPE)2(OTf)2].0.5THF.0.25C5H12'
_chemical_name_systematic
;
  ?
;
_space_group_IT_number 14
_symmetry_cell_setting monoclinic
_symmetry_space_group_name_Hall '-P 2ybc'
_symmetry_space_group_name_H-M 'P 1 21/c 1'
_atom_sites_solution_hydrogens geom
_atom_sites_solution_primary direct
_atom_sites_solution_secondary difmap
_audit_creation_method SHELXL-97
_cell_angle_alpha 90.00
_cell_angle_beta 99.7320(10)
_cell_angle_gamma 90.00
_cell_formula_units_Z 4
_cell_length_a 13.3723(3)
_cell_length_b 15.4576(4)
_cell_length_c 33.65140(10)
_cell_measurement_temperature 188(2)
_cell_volume 6855.8(2)
_computing_cell_refinement 'Bruker SMART'
_computing_data_collection 'Bruker SMART'
_computing_data_reduction 'Bruker SHELXTL'
_computing_molecular_graphics 'Bruker SHELXTL'
_computing_publication_material 'Bruker SHELXTL'
_computing_structure_refinement 'SHELXL-97 (Sheldrick, 1997)'
_computing_structure_solution 'SHELXS-97 (Sheldrick, 1990)'
_diffrn_ambient_temperature 293(2)
_diffrn_measured_fraction_theta_full 0.941
_diffrn_measured_fraction_theta_max 0.941
_diffrn_measurement_device_type 'CCD area detector'
_diffrn_measurement_method 'phi and omega scans'
_diffrn_radiation_monochromator graphite
_diffrn_radiation_source 'fine-focus sealed tube'
_diffrn_radiation_type MoK\a
_diffrn_radiation_wavelength 0.71073
_diffrn_reflns_av_R_equivalents 0.0814
_diffrn_reflns_av_sigmaI/netI 0.1174
_diffrn_reflns_limit_h_max 17
_diffrn_reflns_limit_h_min -17
_diffrn_reflns_limit_k_max 17
_diffrn_reflns_limit_k_min -20
_diffrn_reflns_limit_l_max 44
_diffrn_reflns_limit_l_min -25
_diffrn_reflns_number 42671
_diffrn_reflns_theta_full 28.25
_diffrn_reflns_theta_max 28.25
_diffrn_reflns_theta_min 1.45
_exptl_absorpt_coefficient_mu 0.562
_exptl_absorpt_correction_T_max 1.000000
_exptl_absorpt_correction_T_min 0.791722
_exptl_absorpt_correction_type SADABS
_exptl_crystal_colour orange-red
_exptl_crystal_density_diffrn 1.353
_exptl_crystal_density_method 'not measured'
_exptl_crystal_description block
_exptl_crystal_F_000 2894
_exptl_crystal_size_max 0.5
_exptl_crystal_size_mid 0.5
_exptl_crystal_size_min 0.1
_refine_diff_density_max 1.418
_refine_diff_density_min -0.781
_refine_diff_density_rms 0.141
_refine_ls_extinction_coef 0.0033(5)
_refine_ls_extinction_expression Fc^*^=kFc[1+0.001xFc^2^\l^3^/sin(2\q)]^-1/4^
_refine_ls_extinction_method SHELXL
_refine_ls_goodness_of_fit_ref 1.063
_refine_ls_hydrogen_treatment mixed
_refine_ls_matrix_type full
_refine_ls_number_parameters 914
_refine_ls_number_reflns 15982
_refine_ls_number_restraints 78
_refine_ls_restrained_S_all 1.090
_refine_ls_R_factor_all 0.1540
_refine_ls_R_factor_gt 0.0923
_refine_ls_shift/su_max 0.330
_refine_ls_shift/su_mean 0.016
_refine_ls_structure_factor_coef Fsqd
_refine_ls_weighting_details 'calc w=1/[\s^2^(Fo^2^)+(0.1371P)^2^+10.2609P] where P=(Fo^2^+2Fc^2^)/3'
_refine_ls_weighting_scheme calc
_refine_ls_wR_factor_gt 0.2424
_refine_ls_wR_factor_ref 0.2705
_reflns_number_gt 9368
_reflns_number_total 15982
_reflns_threshold_expression >2sigma(I)
_cod_data_source_file ic010076b_3.cif
_cod_data_source_block 3
_cod_depositor_comments
;
The following automatic conversions were performed:

'_symmetry_cell_setting' value 'Monoclinic' changed to 'monoclinic'
according to the built-in table from CIF Core dictionary named
'cif_core.dic' version 2.4.1 from 2010-06-29.

Automatic conversion script
Id: cif_fix_values 1646 2011-03-28 12:23:43Z adriana 
;
_cod_original_formula_sum 'C65.25 H66 F6 Fe2 N4 O12.50 S2'
_cod_database_code 4320165

loop_
_symmetry_equiv_pos_as_xyz
'x, y, z'
'-x, y+1/2, -z+1/2'
'-x, -y, -z'
'x, -y-1/2, z-1/2'

loop_
_atom_site_label
_atom_site_type_symbol
_atom_site_fract_x
_atom_site_fract_y
_atom_site_fract_z
_atom_site_U_iso_or_equiv
_atom_site_adp_type
_atom_site_occupancy
_atom_site_symmetry_multiplicity
_atom_site_calc_flag
_atom_site_refinement_flags
_atom_site_disorder_assembly
_atom_site_disorder_group
Fe1 Fe 0.70545(5) 0.12685(5) 0.16320(2) 0.0199(2) Uani 1 1 d . . .
Fe2 Fe 0.66388(6) 0.24724(5) 0.08737(2) 0.0246(2) Uani 1 1 d . A .
S1 S 0.73497(11) -0.09532(9) 0.13906(4) 0.0277(3) Uani 1 1 d . . .
F1 F 0.6494(4) -0.1996(3) 0.08324(14) 0.0670(14) Uani 1 1 d . . .
F2 F 0.5670(4) -0.0836(4) 0.08775(19) 0.116(3) Uani 1 1 d . . .
F3 F 0.6978(6) -0.0821(4) 0.06126(14) 0.103(2) Uani 1 1 d . . .
O1 O 0.8935(2) 0.3158(2) 0.19620(11) 0.0208(8) Uani 1 1 d . . .
O2 O 0.6423(3) 0.1519(2) 0.11401(11) 0.0255(8) Uani 1 1 d . . .
O3 O 0.6976(3) 0.2468(2) 0.18729(11) 0.0226(8) Uani 1 1 d . . .
O4 O 0.6701(3) 0.3335(2) 0.13349(12) 0.0268(8) Uani 1 1 d . . .
O5 O 0.8466(3) 0.1587(2) 0.15621(11) 0.0216(8) Uani 1 1 d . . .
O6 O 0.8203(3) 0.2466(2) 0.10247(12) 0.0270(8) Uani 1 1 d . . .
O10 O 0.7313(3) -0.0022(2) 0.14254(12) 0.0309(9) Uani 1 1 d . . .
O11 O 0.8313(3) -0.1281(3) 0.13493(16) 0.0497(13) Uani 1 1 d . . .
O12 O 0.6838(4) -0.1399(3) 0.16654(14) 0.0454(12) Uani 1 1 d . . .
O13 O 0.5082(3) 0.2682(3) 0.06833(13) 0.0366(10) Uani 1 1 d D . .
N1 N 0.6719(4) 0.3626(3) 0.04818(16) 0.0385(13) Uani 1 1 d . . .
N2 N 0.6830(4) 0.1822(3) 0.03194(15) 0.0327(11) Uani 1 1 d . . .
N3 N 0.5702(3) 0.0934(3) 0.18619(16) 0.0303(11) Uani 1 1 d . . .
N4 N 0.7760(4) 0.0775(3) 0.22388(15) 0.0273(10) Uani 1 1 d . . .
C1 C 0.8707(4) 0.3539(3) 0.23065(16) 0.0224(11) Uani 1 1 d . . .
C2 C 0.7798(5) 0.4389(4) 0.26964(18) 0.0325(13) Uani 1 1 d . . .
H2A H 0.7240 0.4727 0.2725 0.039 Uiso 1 1 calc R . .
C3 C 0.8605(5) 0.4343(4) 0.30135(19) 0.0358(14) Uani 1 1 d . . .
H3A H 0.8569 0.4646 0.3249 0.043 Uiso 1 1 calc R . .
C4 C 0.9448(4) 0.3867(4) 0.29893(18) 0.0322(13) Uani 1 1 d . . .
H4A H 0.9969 0.3817 0.3209 0.039 Uiso 1 1 calc R . .
C5 C 0.9509(4) 0.3457(3) 0.26251(17) 0.0250(12) Uani 1 1 d . . .
C6 C 1.0260(4) 0.2930(4) 0.24740(17) 0.0265(12) Uani 1 1 d . . .
C7 C 1.1172(4) 0.2566(4) 0.26428(19) 0.0324(13) Uani 1 1 d . . .
H7A H 1.1454 0.2666 0.2911 0.039 Uiso 1 1 calc R . .
C8 C 1.1656(5) 0.2047(4) 0.23988(19) 0.0353(14) Uani 1 1 d . . .
H8A H 1.2262 0.1777 0.2508 0.042 Uiso 1 1 calc R . .
C9 C 1.1252(4) 0.1920(4) 0.19941(19) 0.0312(13) Uani 1 1 d . . .
H9A H 1.1606 0.1574 0.1839 0.037 Uiso 1 1 calc R . .
C10 C 1.0347(4) 0.2287(4) 0.18133(17) 0.0250(12) Uani 1 1 d . . .
C11 C 0.9868(4) 0.2775(3) 0.20730(16) 0.0220(11) Uani 1 1 d . . .
C12 C 0.7796(4) 0.3943(3) 0.23348(17) 0.0239(12) Uani 1 1 d . . .
C20 C 1.1289(4) 0.1458(4) 0.10540(19) 0.0355(14) Uani 1 1 d . . .
H20A H 1.1644 0.1978 0.1079 0.043 Uiso 1 1 calc R . .
C21 C 1.1701(5) 0.0752(5) 0.0896(2) 0.0455(17) Uani 1 1 d . . .
H21A H 1.2328 0.0799 0.0814 0.055 Uiso 1 1 calc R . .
C22 C 1.1190(5) -0.0038(5) 0.0858(2) 0.0458(17) Uani 1 1 d . . .
H22A H 1.1470 -0.0519 0.0752 0.055 Uiso 1 1 calc R . .
C23 C 1.0255(5) -0.0089(4) 0.0981(2) 0.0395(15) Uani 1 1 d . . .
H23A H 0.9898 -0.0609 0.0955 0.047 Uiso 1 1 calc R . .
C24 C 0.9850(4) 0.0619(4) 0.11408(18) 0.0309(13) Uani 1 1 d . . .
H24A H 0.9227 0.0570 0.1226 0.037 Uiso 1 1 calc R . .
C25 C 1.0353(4) 0.1411(4) 0.11773(16) 0.0245(12) Uani 1 1 d . . .
C30 C 0.4990(5) 0.4008(5) 0.1847(2) 0.0470(18) Uani 1 1 d . . .
H30A H 0.5040 0.4244 0.1597 0.056 Uiso 1 1 calc R . .
C31 C 0.4041(5) 0.3799(5) 0.1934(3) 0.063(3) Uani 1 1 d . . .
H31A H 0.3464 0.3887 0.1741 0.076 Uiso 1 1 calc R . .
C32 C 0.3954(6) 0.3460(5) 0.2306(3) 0.060(2) Uani 1 1 d . . .
H32A H 0.3317 0.3335 0.2367 0.072 Uiso 1 1 calc R . .
C33 C 0.4814(6) 0.3306(4) 0.2585(3) 0.0508(19) Uani 1 1 d . . .
H33A H 0.4764 0.3070 0.2835 0.061 Uiso 1 1 calc R . .
C34 C 0.5757(5) 0.3507(4) 0.2489(2) 0.0416(16) Uani 1 1 d . . .
H34A H 0.6335 0.3392 0.2677 0.050 Uiso 1 1 calc R . .
C35 C 0.5864(4) 0.3870(4) 0.2125(2) 0.0321(14) Uani 1 1 d . . .
C36 C 0.6895(4) 0.3991(3) 0.19880(17) 0.0260(12) Uani 1 1 d . . .
C40 C 0.6686(7) 0.6367(4) 0.1663(3) 0.060(2) Uani 1 1 d . . .
H40A H 0.6287 0.6849 0.1689 0.072 Uiso 1 1 calc R . .
C41 C 0.7482(7) 0.6440(4) 0.1466(2) 0.059(2) Uani 1 1 d . . .
H41A H 0.7639 0.6969 0.1361 0.071 Uiso 1 1 calc R . .
C42 C 0.8051(6) 0.5725(4) 0.1424(2) 0.0520(19) Uani 1 1 d . . .
H42A H 0.8603 0.5774 0.1290 0.062 Uiso 1 1 calc R . .
C43 C 0.7835(5) 0.4944(4) 0.1573(2) 0.0391(15) Uani 1 1 d . . .
H43A H 0.8232 0.4465 0.1537 0.047 Uiso 1 1 calc R . .
C44 C 0.7019(5) 0.4854(4) 0.17793(19) 0.0335(14) Uani 1 1 d . . .
C45 C 0.6452(6) 0.5572(4) 0.1827(2) 0.0441(17) Uani 1 1 d . . .
H45A H 0.5913 0.5533 0.1968 0.053 Uiso 1 1 calc R . .
C50 C 1.0451(6) 0.3798(4) 0.1323(2) 0.0499(19) Uani 1 1 d . . .
H50A H 1.0527 0.3831 0.1603 0.060 Uiso 1 1 calc R . .
C51 C 1.0165(4) 0.3037(4) 0.11371(19) 0.0300(13) Uani 1 1 d . . .
C52 C 1.0066(5) 0.3029(4) 0.0720(2) 0.0384(15) Uani 1 1 d . . .
H52A H 0.9859 0.2524 0.0580 0.046 Uiso 1 1 calc R . .
C53 C 1.0268(6) 0.3759(5) 0.0505(2) 0.0512(18) Uani 1 1 d . . .
H53A H 1.0206 0.3733 0.0226 0.061 Uiso 1 1 calc R . .
C54 C 1.0556(6) 0.4508(5) 0.0701(2) 0.058(2) Uani 1 1 d . . .
H54A H 1.0697 0.4996 0.0558 0.070 Uiso 1 1 calc R . .
C55 C 1.0634(8) 0.4536(5) 0.1104(3) 0.074(3) Uani 1 1 d . . .
H55A H 1.0812 0.5052 0.1240 0.089 Uiso 1 1 calc R . .
C60 C 0.9924(4) 0.2214(4) 0.13588(16) 0.0233(11) Uani 1 1 d . . .
C100 C 0.6011(6) 0.4345(4) 0.0542(2) 0.0505(19) Uani 1 1 d . A .
H10A H 0.6006 0.4433 0.0827 0.061 Uiso 1 1 calc R . .
H10B H 0.5327 0.4210 0.0410 0.061 Uiso 1 1 calc R . .
C101 C 0.6395(7) 0.5150(5) 0.0358(3) 0.072(3) Uani 1 1 d . . .
H10C H 0.6293 0.5659 0.0514 0.087 Uiso 1 1 calc R A .
H10D H 0.6047 0.5231 0.0083 0.087 Uiso 1 1 calc R . .
C102 C 0.7524(6) 0.4982(5) 0.0367(3) 0.066(3) Uani 1 1 d . A .
H10E H 0.7687 0.4989 0.0097 0.079 Uiso 1 1 calc R . .
H10F H 0.7932 0.5415 0.0529 0.079 Uiso 1 1 calc R . .
C103 C 0.7707(5) 0.4092(4) 0.0556(2) 0.0485(18) Uani 1 1 d . A .
H10G H 0.8209 0.3781 0.0434 0.058 Uiso 1 1 calc R . .
H10H H 0.7952 0.4142 0.0843 0.058 Uiso 1 1 calc R . .
C104 C 0.6464(6) 0.3297(5) 0.0078(2) 0.0495(18) Uani 1 1 d . A .
H10I H 0.6616 0.3731 -0.0112 0.059 Uiso 1 1 calc R . .
H10J H 0.5743 0.3174 0.0018 0.059 Uiso 1 1 calc R . .
C105 C 0.7061(6) 0.2478(5) 0.0030(2) 0.0504(18) Uani 1 1 d . A .
H10K H 0.6880 0.2259 -0.0243 0.060 Uiso 1 1 calc R . .
H10L H 0.7782 0.2604 0.0079 0.060 Uiso 1 1 calc R . .
C110 C 0.5933(5) 0.1281(5) 0.0139(2) 0.0451(17) Uani 1 1 d . A .
H11A H 0.5416 0.1640 -0.0018 0.054 Uiso 1 1 calc R . .
H11B H 0.5641 0.0997 0.0350 0.054 Uiso 1 1 calc R . .
C111 C 0.6322(6) 0.0615(5) -0.0129(2) 0.055(2) Uani 1 1 d . . .
H11D H 0.6154 0.0782 -0.0410 0.067 Uiso 1 1 calc R A .
H11E H 0.6028 0.0052 -0.0095 0.067 Uiso 1 1 calc R . .
C112 C 0.7482(6) 0.0596(5) 0.0009(2) 0.0500(18) Uani 1 1 d . A .
H11F H 0.7719 0.0010 0.0070 0.060 Uiso 1 1 calc R . .
H11G H 0.7831 0.0833 -0.0197 0.060 Uiso 1 1 calc R . .
C113 C 0.7650(5) 0.1156(4) 0.03847(19) 0.0352(14) Uani 1 1 d . A .
H11H H 0.7604 0.0812 0.0622 0.042 Uiso 1 1 calc R . .
H11I H 0.8313 0.1428 0.0420 0.042 Uiso 1 1 calc R . .
C120 C 0.4952(5) 0.1663(4) 0.1812(3) 0.0469(19) Uani 1 1 d . . .
H12B H 0.4929 0.1942 0.1552 0.056 Uiso 1 1 calc R . .
H12C H 0.5130 0.2091 0.2023 0.056 Uiso 1 1 calc R . .
C121 C 0.3935(5) 0.1242(5) 0.1841(3) 0.056(2) Uani 1 1 d . . .
H12D H 0.3382 0.1548 0.1676 0.067 Uiso 1 1 calc R . .
H12E H 0.3819 0.1235 0.2118 0.067 Uiso 1 1 calc R . .
C122 C 0.4031(5) 0.0319(5) 0.1685(3) 0.0520(19) Uani 1 1 d . . .
H12F H 0.3870 -0.0102 0.1878 0.062 Uiso 1 1 calc R . .
H12G H 0.3577 0.0234 0.1431 0.062 Uiso 1 1 calc R . .
C123 C 0.5134(5) 0.0234(4) 0.1629(2) 0.0387(15) Uani 1 1 d . . .
H12H H 0.5403 -0.0325 0.1726 0.046 Uiso 1 1 calc R . .
H12I H 0.5187 0.0285 0.1346 0.046 Uiso 1 1 calc R . .
C124 C 0.5985(5) 0.0721(5) 0.2300(2) 0.0474(18) Uani 1 1 d . . .
H12J H 0.6025 0.1249 0.2457 0.057 Uiso 1 1 calc R . .
H12K H 0.5465 0.0356 0.2382 0.057 Uiso 1 1 calc R . .
C125 C 0.6978(5) 0.0266(4) 0.2380(2) 0.0430(16) Uani 1 1 d . . .
H12L H 0.7167 0.0163 0.2667 0.052 Uiso 1 1 calc R . .
H12M H 0.6918 -0.0290 0.2245 0.052 Uiso 1 1 calc R . .
C126 C 0.8709(5) 0.0228(4) 0.22479(19) 0.0399(16) Uani 1 1 d . . .
H12N H 0.8525 -0.0366 0.2178 0.048 Uiso 1 1 calc R . .
H12O H 0.9111 0.0450 0.2056 0.048 Uiso 1 1 calc R . .
C127 C 0.9304(7) 0.0274(6) 0.2669(3) 0.075(3) Uani 1 1 d . . .
H12P H 1.0021 0.0353 0.2663 0.090 Uiso 1 1 calc R . .
H12Q H 0.9215 -0.0251 0.2817 0.090 Uiso 1 1 calc R . .
C128 C 0.8876(5) 0.1052(4) 0.2864(2) 0.0405(16) Uani 1 1 d . . .
H12R H 0.8512 0.0868 0.3075 0.049 Uiso 1 1 calc R . .
H12S H 0.9415 0.1444 0.2978 0.049 Uiso 1 1 calc R . .
C129 C 0.8167(5) 0.1483(4) 0.25258(18) 0.0342(14) Uani 1 1 d . . .
H12T H 0.7619 0.1771 0.2629 0.041 Uiso 1 1 calc R . .
H12U H 0.8529 0.1908 0.2392 0.041 Uiso 1 1 calc R . .
C200 C 0.6878(4) 0.3207(3) 0.17043(18) 0.0236(12) Uani 1 1 d . . .
C201 C 0.8758(4) 0.2090(3) 0.13093(15) 0.0210(11) Uani 1 1 d . . .
C300 C 0.6568(6) -0.1165(4) 0.0908(2) 0.0464(18) Uani 1 1 d . . .
C2S C 0.350(4) 0.648(3) 0.1159(15) 0.081(13) Uiso 0.25 1 d P . .
C3S C 0.341(4) 0.701(3) 0.1578(14) 0.092(13) Uiso 0.25 1 d P . .
C4S C 0.393(5) 0.659(4) 0.1082(18) 0.108(19) Uiso 0.25 1 d P . .
C5S C 0.348(2) 0.5124(19) 0.0955(9) 0.048(7) Uiso 0.25 1 d P . .
C1S C 0.333(2) 0.574(2) 0.1287(10) 0.056(8) Uiso 0.25 1 d P . .
O1S O -0.012(2) 0.2026(13) -0.0309(4) 0.135(13) Uani 0.50 1 d PD . .
C10S C -0.067(3) 0.251(2) -0.0507(13) 0.26(4) Uani 0.50 1 d PD . .
C11S C 0.0024(17) 0.2974(12) -0.0878(10) 0.122(12) Uani 0.50 1 d PD . .
C12S C 0.0909(17) 0.2415(14) -0.0519(5) 0.18(2) Uani 0.50 1 d PD . .
C403 C 0.057(2) 0.1649(14) -0.0152(6) 0.082(8) Uani 0.50 1 d PD . .
S2 S 0.4088(2) 0.2291(2) 0.07536(12) 0.0391(10) Uani 0.581(7) 1 d PD A 1
C301 C 0.3259(7) 0.2682(7) 0.0306(3) 0.049(3) Uani 0.581(7) 1 d PD A 1
F4 F 0.2342(6) 0.2380(8) 0.0289(3) 0.096(4) Uani 0.581(7) 1 d PDU A 1
F5 F 0.3605(11) 0.2551(11) -0.0031(4) 0.115(6) Uani 0.581(7) 1 d PD A 1
F6 F 0.3172(7) 0.3541(6) 0.0322(3) 0.096(4) Uani 0.581(7) 1 d PDU A 1
O16 O 0.3696(8) 0.2641(8) 0.1081(3) 0.057(3) Uani 0.581(7) 1 d PD A 1
S2A S 0.4125(3) 0.2422(4) 0.0496(2) 0.0540(18) Uani 0.419(7) 1 d PD A 2
C302 C 0.3323(11) 0.3195(10) 0.0692(4) 0.073(7) Uani 0.419(7) 1 d PD A 2
F4A F 0.3308(12) 0.3057(12) 0.1074(4) 0.090(5) Uani 0.419(7) 1 d PD A 2
F5A F 0.2383(7) 0.3087(11) 0.0495(5) 0.103(5) Uani 0.419(7) 1 d PDU A 2
F6A F 0.3607(10) 0.3996(8) 0.0658(5) 0.090(5) Uani 0.419(7) 1 d PDU A 2
O16A O 0.3821(17) 0.2448(15) 0.0074(4) 0.17(2) Uani 0.419(7) 1 d PD A 2
O15 O 0.3966(5) 0.1454(4) 0.0650(3) 0.111(3) Uani 1 1 d D . .

loop_
_atom_site_aniso_label
_atom_site_aniso_U_11
_atom_site_aniso_U_22
_atom_site_aniso_U_33
_atom_site_aniso_U_23
_atom_site_aniso_U_13
_atom_site_aniso_U_12
Fe1 0.0147(4) 0.0167(4) 0.0289(4) 0.0005(3) 0.0054(3) 0.0006(3)
Fe2 0.0201(4) 0.0239(4) 0.0282(4) 0.0024(3) -0.0001(3) 0.0005(3)
S1 0.0274(7) 0.0208(7) 0.0328(8) -0.0034(6) -0.0012(6) 0.0031(5)
F1 0.092(4) 0.041(3) 0.058(3) -0.016(2) -0.014(3) -0.011(2)
F2 0.071(4) 0.140(6) 0.113(5) -0.063(4) -0.056(3) 0.051(4)
F3 0.195(7) 0.076(4) 0.032(2) 0.004(2) 0.004(3) -0.035(4)
O1 0.0153(17) 0.0205(18) 0.027(2) -0.0021(15) 0.0033(14) 0.0000(14)
O2 0.0194(19) 0.024(2) 0.031(2) -0.0009(16) -0.0017(16) 0.0014(15)
O3 0.0184(18) 0.0165(18) 0.033(2) 0.0031(16) 0.0055(15) 0.0039(14)
O4 0.027(2) 0.0222(19) 0.031(2) 0.0023(16) 0.0023(16) 0.0015(15)
O5 0.0161(18) 0.0234(19) 0.025(2) 0.0030(15) 0.0038(15) 0.0009(14)
O6 0.0205(19) 0.029(2) 0.032(2) 0.0043(17) 0.0045(16) -0.0019(16)
O10 0.031(2) 0.022(2) 0.040(2) -0.0023(18) 0.0055(18) 0.0014(16)
O11 0.031(2) 0.046(3) 0.072(3) -0.018(3) 0.007(2) 0.011(2)
O12 0.068(3) 0.025(2) 0.046(3) 0.007(2) 0.015(2) -0.003(2)
O13 0.023(2) 0.036(2) 0.047(3) 0.008(2) -0.0045(18) -0.0001(17)
N1 0.039(3) 0.036(3) 0.037(3) 0.007(2) -0.006(2) -0.002(2)
N2 0.032(3) 0.037(3) 0.028(3) 0.001(2) 0.001(2) -0.005(2)
N3 0.020(2) 0.027(2) 0.047(3) -0.003(2) 0.014(2) 0.0005(19)
N4 0.028(3) 0.019(2) 0.036(3) 0.002(2) 0.007(2) -0.0040(18)
C1 0.025(3) 0.013(2) 0.029(3) -0.004(2) 0.006(2) -0.0049(19)
C2 0.030(3) 0.029(3) 0.041(4) -0.003(3) 0.010(3) 0.001(2)
C3 0.039(4) 0.037(3) 0.033(3) -0.012(3) 0.011(3) -0.006(3)
C4 0.027(3) 0.038(3) 0.030(3) -0.001(3) 0.003(2) -0.004(2)
C5 0.023(3) 0.024(3) 0.028(3) 0.003(2) 0.005(2) -0.002(2)
C6 0.021(3) 0.026(3) 0.033(3) 0.003(2) 0.007(2) -0.004(2)
C7 0.022(3) 0.038(3) 0.035(3) -0.001(3) -0.001(2) -0.004(2)
C8 0.025(3) 0.044(4) 0.035(3) 0.001(3) -0.001(3) 0.006(3)
C9 0.017(3) 0.036(3) 0.040(3) -0.008(3) 0.004(2) 0.000(2)
C10 0.016(3) 0.027(3) 0.032(3) -0.002(2) 0.006(2) -0.004(2)
C11 0.016(2) 0.019(3) 0.030(3) 0.002(2) 0.002(2) -0.0005(19)
C12 0.021(3) 0.015(3) 0.036(3) -0.003(2) 0.005(2) 0.000(2)
C20 0.026(3) 0.041(4) 0.042(4) -0.005(3) 0.012(3) -0.001(3)
C21 0.031(3) 0.060(5) 0.050(4) -0.002(4) 0.021(3) 0.006(3)
C22 0.044(4) 0.052(4) 0.045(4) -0.009(3) 0.019(3) 0.010(3)
C23 0.042(4) 0.035(4) 0.042(4) -0.009(3) 0.011(3) 0.003(3)
C24 0.027(3) 0.034(3) 0.033(3) -0.006(3) 0.009(2) 0.001(2)
C25 0.018(3) 0.030(3) 0.026(3) -0.001(2) 0.006(2) 0.000(2)
C30 0.028(3) 0.052(4) 0.061(5) -0.022(4) 0.005(3) 0.006(3)
C31 0.024(3) 0.064(5) 0.099(7) -0.042(5) 0.005(4) 0.004(3)
C32 0.043(5) 0.043(4) 0.103(7) -0.031(5) 0.040(5) -0.011(3)
C33 0.044(4) 0.037(4) 0.078(6) -0.017(4) 0.029(4) -0.012(3)
C34 0.032(3) 0.028(3) 0.066(5) -0.008(3) 0.014(3) -0.002(3)
C35 0.024(3) 0.021(3) 0.051(4) -0.014(3) 0.006(3) 0.005(2)
C36 0.025(3) 0.019(3) 0.034(3) -0.002(2) 0.003(2) 0.008(2)
C40 0.079(6) 0.022(4) 0.070(6) -0.002(3) -0.010(5) 0.016(4)
C41 0.091(7) 0.021(4) 0.058(5) 0.007(3) -0.009(5) -0.013(4)
C42 0.061(5) 0.029(4) 0.064(5) 0.010(3) 0.003(4) -0.005(3)
C43 0.038(4) 0.023(3) 0.054(4) 0.006(3) 0.001(3) -0.002(3)
C44 0.041(4) 0.019(3) 0.036(3) -0.002(2) -0.005(3) 0.004(2)
C45 0.055(4) 0.029(3) 0.043(4) -0.007(3) -0.006(3) 0.012(3)
C50 0.074(5) 0.039(4) 0.041(4) -0.007(3) 0.023(4) -0.026(4)
C51 0.021(3) 0.029(3) 0.042(4) 0.005(3) 0.012(2) -0.003(2)
C52 0.039(4) 0.043(4) 0.037(4) -0.001(3) 0.016(3) -0.007(3)
C53 0.052(4) 0.051(4) 0.055(5) 0.011(4) 0.021(4) -0.012(4)
C54 0.071(5) 0.047(5) 0.064(5) 0.021(4) 0.032(4) -0.016(4)
C55 0.120(8) 0.040(4) 0.071(6) -0.006(4) 0.041(6) -0.037(5)
C60 0.017(3) 0.026(3) 0.028(3) -0.001(2) 0.006(2) -0.002(2)
C100 0.051(4) 0.036(4) 0.060(5) 0.017(3) -0.001(4) 0.007(3)
C101 0.070(6) 0.044(5) 0.098(7) 0.028(5) 0.003(5) 0.001(4)
C102 0.065(5) 0.044(4) 0.080(6) 0.032(4) -0.014(4) -0.013(4)
C103 0.047(4) 0.036(4) 0.057(5) 0.017(3) -0.006(3) -0.008(3)
C104 0.057(5) 0.050(4) 0.040(4) 0.011(3) 0.003(3) -0.010(4)
C105 0.066(5) 0.053(4) 0.034(4) 0.006(3) 0.014(3) -0.008(4)
C110 0.039(4) 0.047(4) 0.046(4) -0.007(3) -0.003(3) -0.007(3)
C111 0.059(5) 0.065(5) 0.040(4) -0.017(4) 0.000(4) 0.000(4)
C112 0.058(5) 0.055(5) 0.040(4) -0.011(3) 0.017(3) 0.003(4)
C113 0.030(3) 0.038(4) 0.037(3) -0.006(3) 0.003(3) 0.004(3)
C120 0.023(3) 0.031(3) 0.093(6) -0.007(4) 0.026(3) 0.005(3)
C121 0.024(3) 0.055(5) 0.094(6) -0.003(4) 0.025(4) 0.001(3)
C122 0.024(3) 0.053(4) 0.082(6) 0.005(4) 0.016(3) -0.011(3)
C123 0.026(3) 0.033(3) 0.059(4) -0.004(3) 0.016(3) -0.007(3)
C124 0.037(4) 0.058(5) 0.053(4) -0.001(4) 0.027(3) -0.011(3)
C125 0.049(4) 0.041(4) 0.040(4) 0.013(3) 0.011(3) -0.014(3)
C126 0.051(4) 0.029(3) 0.038(4) 0.005(3) 0.003(3) 0.018(3)
C127 0.080(6) 0.072(6) 0.060(5) -0.010(5) -0.024(5) 0.037(5)
C128 0.043(4) 0.034(4) 0.041(4) 0.004(3) -0.003(3) 0.000(3)
C129 0.040(4) 0.029(3) 0.032(3) 0.002(3) -0.001(3) -0.002(3)
C200 0.008(2) 0.023(3) 0.039(3) -0.007(2) 0.001(2) 0.0040(19)
C201 0.020(3) 0.021(3) 0.020(3) -0.003(2) 0.000(2) -0.001(2)
C300 0.054(4) 0.033(4) 0.046(4) -0.004(3) -0.008(3) 0.004(3)
O1S 0.28(4) 0.094(17) 0.040(9) -0.043(9) 0.057(14) -0.105(19)
C10S 0.11(3) 0.15(4) 0.56(10) -0.18(5) 0.15(5) -0.05(3)
C11S 0.081(14) 0.045(10) 0.27(3) 0.081(16) 0.114(19) 0.035(10)
C12S 0.14(2) 0.28(4) 0.17(3) -0.20(3) 0.14(2) -0.15(3)
C403 0.17(3) 0.054(12) 0.025(10) -0.021(8) 0.037(12) 0.015(13)
S2 0.0224(14) 0.063(2) 0.031(2) 0.0102(15) 0.0013(12) 0.0006(12)
C301 0.024(6) 0.073(10) 0.045(7) 0.016(7) -0.005(5) 0.002(6)
F4 0.025(4) 0.148(10) 0.107(8) 0.037(7) -0.017(4) -0.025(5)
F5 0.080(9) 0.232(18) 0.030(6) 0.033(8) 0.004(6) 0.010(9)
F6 0.065(6) 0.089(8) 0.128(9) 0.069(7) 0.001(6) 0.019(5)
O16 0.037(6) 0.097(9) 0.039(5) 0.013(6) 0.010(4) 0.003(5)
S2A 0.027(2) 0.070(3) 0.062(5) -0.013(3) -0.001(2) 0.002(2)
C302 0.080(16) 0.068(15) 0.073(16) 0.027(12) 0.017(12) -0.010(12)
F4A 0.087(13) 0.132(16) 0.054(9) 0.005(9) 0.021(8) 0.012(10)
F5A 0.008(5) 0.139(13) 0.153(14) 0.003(11) -0.010(7) 0.008(7)
F6A 0.073(9) 0.059(8) 0.145(14) 0.012(8) 0.039(9) 0.010(7)
O16A 0.12(2) 0.36(5) 0.033(13) -0.053(18) -0.014(12) 0.14(2)
O15 0.069(4) 0.087(5) 0.189(9) -0.042(5) 0.058(5) -0.043(4)

loop_
_atom_type_symbol
_atom_type_description
_atom_type_scat_dispersion_real
_atom_type_scat_dispersion_imag
_atom_type_scat_source
C C 0.0033 0.0016 'International Tables Vol C Tables 4.2.6.8 and 6.1.1.4'
H H 0.0000 0.0000 'International Tables Vol C Tables 4.2.6.8 and 6.1.1.4'
N N 0.0061 0.0033 'International Tables Vol C Tables 4.2.6.8 and 6.1.1.4'
O O 0.0106 0.0060 'International Tables Vol C Tables 4.2.6.8 and 6.1.1.4'
F F 0.0171 0.0103 'International Tables Vol C Tables 4.2.6.8 and 6.1.1.4'
S S 0.1246 0.1234 'International Tables Vol C Tables 4.2.6.8 and 6.1.1.4'
Fe Fe 0.3463 0.8444 'International Tables Vol C Tables 4.2.6.8 and 6.1.1.4'

loop_
_geom_angle_atom_site_label_1
_geom_angle_atom_site_label_2
_geom_angle_atom_site_label_3
_geom_angle
_geom_angle_site_symmetry_1
_geom_angle_site_symmetry_3
_geom_angle_publ_flag
O2 Fe1 O5 98.43(16) . . ?
O2 Fe1 O3 97.18(16) . . ?
O5 Fe1 O3 86.33(14) . . ?
O2 Fe1 N3 95.26(19) . . ?
O5 Fe1 N3 165.84(18) . . ?
O3 Fe1 N3 88.39(16) . . ?
O2 Fe1 O10 88.73(16) . . ?
O5 Fe1 O10 89.10(15) . . ?
O3 Fe1 O10 173.00(15) . . ?
N3 Fe1 O10 94.83(17) . . ?
O2 Fe1 N4 172.27(17) . . ?
O5 Fe1 N4 86.03(16) . . ?
O3 Fe1 N4 89.37(16) . . ?
N3 Fe1 N4 80.78(18) . . ?
O10 Fe1 N4 85.02(16) . . ?
O2 Fe1 Fe2 27.95(12) . . ?
O5 Fe1 Fe2 78.41(10) . . ?
O3 Fe1 Fe2 76.65(11) . . ?
N3 Fe1 Fe2 113.09(14) . . ?
O10 Fe1 Fe2 107.62(11) . . ?
N4 Fe1 Fe2 159.59(12) . . ?
O2 Fe2 O4 98.52(17) . . ?
O2 Fe2 O6 96.67(16) . . ?
O4 Fe2 O6 84.64(15) . . ?
O2 Fe2 O13 92.59(16) . . ?
O4 Fe2 O13 92.41(16) . . ?
O6 Fe2 O13 170.60(16) . . ?
O2 Fe2 N2 95.87(18) . . ?
O4 Fe2 N2 164.10(17) . . ?
O6 Fe2 N2 87.00(17) . . ?
O13 Fe2 N2 93.68(18) . . ?
O2 Fe2 N1 172.28(18) . . ?
O4 Fe2 N1 85.83(18) . . ?
O6 Fe2 N1 90.06(17) . . ?
O13 Fe2 N1 80.81(18) . . ?
N2 Fe2 N1 80.7(2) . . ?
O2 Fe2 Fe1 27.88(12) . . ?
O4 Fe2 Fe1 77.84(11) . . ?
O6 Fe2 Fe1 76.35(11) . . ?
O13 Fe2 Fe1 111.79(12) . . ?
N2 Fe2 Fe1 113.23(14) . . ?
N1 Fe2 Fe1 159.55(14) . . ?
O11 S1 O12 115.9(3) . . ?
O11 S1 O10 114.2(3) . . ?
O12 S1 O10 113.9(3) . . ?
O11 S1 C300 104.2(3) . . ?
O12 S1 C300 103.2(3) . . ?
O10 S1 C300 103.3(3) . . ?
C11 O1 C1 106.0(4) . . ?
Fe1 O2 Fe2 124.2(2) . . ?
C200 O3 Fe1 130.5(4) . . ?
C200 O4 Fe2 129.4(3) . . ?
C201 O5 Fe1 129.5(3) . . ?
C201 O6 Fe2 129.4(3) . . ?
S1 O10 Fe1 162.8(3) . . ?
S2A O13 S2 35.8(3) . . ?
S2A O13 Fe2 152.3(3) . . ?
S2 O13 Fe2 137.9(3) . . ?
C104 N1 C103 113.0(6) . . ?
C104 N1 C100 109.7(5) . . ?
C103 N1 C100 100.5(5) . . ?
C104 N1 Fe2 104.4(4) . . ?
C103 N1 Fe2 114.7(4) . . ?
C100 N1 Fe2 114.8(4) . . ?
C105 N2 C113 109.9(5) . . ?
C105 N2 C110 110.9(5) . . ?
C113 N2 C110 101.1(5) . . ?
C105 N2 Fe2 108.5(4) . . ?
C113 N2 Fe2 112.5(4) . . ?
C110 N2 Fe2 113.7(4) . . ?
C123 N3 C124 112.7(5) . . ?
C123 N3 C120 102.6(5) . . ?
C124 N3 C120 109.3(5) . . ?
C123 N3 Fe1 112.0(4) . . ?
C124 N3 Fe1 108.6(4) . . ?
C120 N3 Fe1 111.5(4) . . ?
C125 N4 C129 112.9(5) . . ?
C125 N4 C126 109.7(5) . . ?
C129 N4 C126 100.4(4) . . ?
C125 N4 Fe1 105.6(4) . . ?
C129 N4 Fe1 113.0(3) . . ?
C126 N4 Fe1 115.5(4) . . ?
O1 C1 C12 124.9(5) . . ?
O1 C1 C5 111.0(5) . . ?
C12 C1 C5 124.1(5) . . ?
C3 C2 C12 122.1(6) . . ?
C4 C3 C2 121.8(6) . . ?
C3 C4 C5 118.1(5) . . ?
C1 C5 C4 119.0(5) . . ?
C1 C5 C6 105.7(5) . . ?
C4 C5 C6 135.2(5) . . ?
C7 C6 C11 119.7(5) . . ?
C7 C6 C5 134.7(6) . . ?
C11 C6 C5 105.6(5) . . ?
C6 C7 C8 117.5(6) . . ?
C7 C8 C9 121.3(5) . . ?
C10 C9 C8 122.6(6) . . ?
C9 C10 C11 114.1(5) . . ?
C9 C10 C60 123.6(5) . . ?
C11 C10 C60 122.2(5) . . ?
O1 C11 C6 111.5(5) . . ?
O1 C11 C10 123.8(5) . . ?
C6 C11 C10 124.7(5) . . ?
C1 C12 C2 114.2(5) . . ?
C1 C12 C36 123.8(5) . . ?
C2 C12 C36 121.7(5) . . ?
C21 C20 C25 121.1(6) . . ?
C20 C21 C22 120.8(6) . . ?
C23 C22 C21 118.4(6) . . ?
C24 C23 C22 120.5(6) . . ?
C23 C24 C25 121.3(6) . . ?
C20 C25 C24 117.9(5) . . ?
C20 C25 C60 119.6(5) . . ?
C24 C25 C60 122.5(5) . . ?
C31 C30 C35 121.2(8) . . ?
C32 C31 C30 120.1(8) . . ?
C33 C32 C31 119.6(7) . . ?
C32 C33 C34 119.4(8) . . ?
C35 C34 C33 122.2(7) . . ?
C34 C35 C30 117.5(6) . . ?
C34 C35 C36 123.4(5) . . ?
C30 C35 C36 118.4(6) . . ?
C12 C36 C44 105.0(4) . . ?
C12 C36 C35 113.3(5) . . ?
C44 C36 C35 114.6(5) . . ?
C12 C36 C200 111.2(4) . . ?
C44 C36 C200 113.2(5) . . ?
C35 C36 C200 99.8(4) . . ?
C41 C40 C45 120.9(7) . . ?
C40 C41 C42 118.9(7) . . ?
C43 C42 C41 121.7(8) . . ?
C42 C43 C44 120.3(6) . . ?
C45 C44 C43 118.3(6) . . ?
C45 C44 C36 123.2(6) . . ?
C43 C44 C36 118.0(5) . . ?
C44 C45 C40 119.8(7) . . ?
C51 C50 C55 121.6(7) . . ?
C50 C51 C52 116.4(6) . . ?
C50 C51 C60 124.0(6) . . ?
C52 C51 C60 119.5(5) . . ?
C51 C52 C53 121.7(6) . . ?
C54 C53 C52 120.3(7) . . ?
C55 C54 C53 119.1(7) . . ?
C54 C55 C50 120.9(7) . . ?
C51 C60 C25 110.6(4) . . ?
C51 C60 C10 110.5(4) . . ?
C25 C60 C10 110.7(4) . . ?
C51 C60 C201 109.9(4) . . ?
C25 C60 C201 107.0(4) . . ?
C10 C60 C201 108.0(4) . . ?
N1 C100 C101 106.7(6) . . ?
C100 C101 C102 104.7(6) . . ?
C103 C102 C101 104.6(6) . . ?
N1 C103 C102 107.0(6) . . ?
N1 C104 C105 110.5(6) . . ?
N2 C105 C104 109.3(6) . . ?
N2 C110 C111 106.7(6) . . ?
C110 C111 C112 105.3(6) . . ?
C113 C112 C111 103.8(5) . . ?
N2 C113 C112 105.7(5) . . ?
N3 C120 C121 105.0(5) . . ?
C120 C121 C122 104.3(5) . . ?
C123 C122 C121 105.2(5) . . ?
N3 C123 C122 107.0(5) . . ?
C125 C124 N3 110.7(5) . . ?
N4 C125 C124 110.7(5) . . ?
C127 C126 N4 107.4(5) . . ?
C126 C127 C128 105.3(6) . . ?
C129 C128 C127 105.0(5) . . ?
N4 C129 C128 106.1(5) . . ?
O4 C200 O3 125.3(5) . . ?
O4 C200 C36 118.4(5) . . ?
O3 C200 C36 116.1(5) . . ?
O6 C201 O5 126.2(5) . . ?
O6 C201 C60 118.6(5) . . ?
O5 C201 C60 115.1(4) . . ?
F2 C300 F1 109.3(7) . . ?
F2 C300 F3 106.2(7) . . ?
F1 C300 F3 105.9(6) . . ?
F2 C300 S1 112.9(5) . . ?
F1 C300 S1 111.4(5) . . ?
F3 C300 S1 110.6(5) . . ?
C4S C2S C1S 125(9) . . ?
C4S C2S C3S 112(8) . . ?
C1S C2S C3S 97(4) . . ?
C2S C3S C4S 18(2) . . ?
C2S C4S C1S 36(7) . . ?
C2S C4S C3S 49(7) . . ?
C1S C4S C3S 71(3) . . ?
C2S C1S C5S 105(3) . . ?
C2S C1S C4S 19(3) . . ?
C5S C1S C4S 93(3) . . ?
C403 O1S C10S 166(3) . . ?
C403 O1S C12S 74.9(19) . . ?
C10S O1S C12S 91.1(19) . . ?
O1S C10S C11S 107(2) . . ?
C12S C11S C10S 72.6(17) . . ?
C11S C12S C403 124.5(15) . . ?
C11S C12S O1S 87.9(12) . . ?
C403 C12S O1S 37.1(10) . . ?
O1S C403 C12S 68.0(15) . . ?
O15 S2 O16 122.0(6) . . ?
O15 S2 O13 114.5(4) . . ?
O16 S2 O13 115.0(5) . . ?
O15 S2 C301 94.2(6) . . ?
O16 S2 C301 105.4(6) . . ?
O13 S2 C301 99.6(4) . . ?
F4 C301 F5 112.0(10) . . ?
F4 C301 F6 105.6(9) . . ?
F5 C301 F6 103.6(10) . . ?
F4 C301 S2 110.7(8) . . ?
F5 C301 S2 114.3(10) . . ?
F6 C301 S2 110.0(8) . . ?
O13 S2A O16A 122.5(10) . . ?
O13 S2A O15 106.5(5) . . ?
O16A S2A O15 108.6(9) . . ?
O13 S2A C302 101.6(6) . . ?
O16A S2A C302 105.2(12) . . ?
O15 S2A C302 112.3(6) . . ?
F6A C302 F4A 107.1(13) . . ?
F6A C302 F5A 109.9(12) . . ?
F4A C302 F5A 107.4(13) . . ?
F6A C302 S2A 113.4(11) . . ?
F4A C302 S2A 111.2(13) . . ?
F5A C302 S2A 107.8(11) . . ?
S2 O15 S2A 34.0(3) . . ?

loop_
_geom_bond_atom_site_label_1
_geom_bond_atom_site_label_2
_geom_bond_distance
_geom_bond_site_symmetry_2
_geom_bond_publ_flag
Fe1 O2 1.769(4) . ?
Fe1 O5 2.002(3) . ?
Fe1 O3 2.033(4) . ?
Fe1 N3 2.148(5) . ?
Fe1 O10 2.160(4) . ?
Fe1 N4 2.234(5) . ?
Fe1 Fe2 3.1310(11) . ?
Fe2 O2 1.774(4) . ?
Fe2 O4 2.037(4) . ?
Fe2 O6 2.067(4) . ?
Fe2 O13 2.098(4) . ?
Fe2 N2 2.172(5) . ?
Fe2 N1 2.232(5) . ?
S1 O11 1.413(5) . ?
S1 O12 1.419(5) . ?
S1 O10 1.445(4) . ?
S1 C300 1.806(7) . ?
F1 C300 1.310(8) . ?
F2 C300 1.292(9) . ?
F3 C300 1.325(9) . ?
O1 C11 1.375(6) . ?
O1 C1 1.380(6) . ?
O3 C200 1.272(6) . ?
O4 C200 1.242(7) . ?
O5 C201 1.262(6) . ?
O6 C201 1.251(6) . ?
O13 S2A 1.387(5) . ?
O13 S2 1.514(5) . ?
N1 C104 1.438(9) . ?
N1 C103 1.487(8) . ?
N1 C100 1.495(9) . ?
N2 C105 1.474(8) . ?
N2 C113 1.493(8) . ?
N2 C110 1.504(8) . ?
N3 C123 1.471(8) . ?
N3 C124 1.494(9) . ?
N3 C120 1.498(7) . ?
N4 C125 1.452(7) . ?
N4 C129 1.499(7) . ?
N4 C126 1.521(7) . ?
C1 C12 1.386(7) . ?
C1 C5 1.388(8) . ?
C2 C3 1.385(9) . ?
C2 C12 1.398(8) . ?
C3 C4 1.360(9) . ?
C4 C5 1.395(8) . ?
C5 C6 1.450(8) . ?
C6 C7 1.376(8) . ?
C6 C11 1.383(8) . ?
C7 C8 1.384(9) . ?
C8 C9 1.391(8) . ?
C9 C10 1.382(8) . ?
C10 C11 1.389(8) . ?
C10 C60 1.542(8) . ?
C12 C36 1.531(8) . ?
C20 C21 1.370(9) . ?
C20 C25 1.385(8) . ?
C21 C22 1.394(10) . ?
C22 C23 1.385(9) . ?
C23 C24 1.371(8) . ?
C24 C25 1.392(8) . ?
C25 C60 1.538(8) . ?
C30 C31 1.387(10) . ?
C30 C35 1.385(9) . ?
C31 C32 1.380(13) . ?
C32 C33 1.377(12) . ?
C33 C34 1.387(9) . ?
C34 C35 1.378(10) . ?
C35 C36 1.537(8) . ?
C36 C44 1.530(8) . ?
C36 C200 1.541(7) . ?
C40 C41 1.349(12) . ?
C40 C45 1.405(10) . ?
C41 C42 1.363(11) . ?
C42 C43 1.357(9) . ?
C43 C44 1.395(9) . ?
C44 C45 1.369(8) . ?
C50 C51 1.357(9) . ?
C50 C55 1.402(10) . ?
C51 C52 1.389(9) . ?
C51 C60 1.535(8) . ?
C52 C53 1.390(9) . ?
C53 C54 1.356(11) . ?
C54 C55 1.344(11) . ?
C60 C201 1.552(7) . ?
C100 C101 1.517(10) . ?
C101 C102 1.527(12) . ?
C102 C103 1.517(9) . ?
C104 C105 1.521(11) . ?
C110 C111 1.516(10) . ?
C111 C112 1.543(10) . ?
C112 C113 1.518(9) . ?
C120 C121 1.526(9) . ?
C121 C122 1.533(10) . ?
C122 C123 1.525(8) . ?
C124 C125 1.486(10) . ?
C126 C127 1.506(10) . ?
C127 C128 1.526(10) . ?
C128 C129 1.507(8) . ?
C2S C4S 0.69(7) . ?
C2S C1S 1.25(5) . ?
C2S C3S 1.65(6) . ?
C3S C4S 2.02(8) . ?
C4S C1S 1.74(7) . ?
C5S C1S 1.51(4) . ?
O1S C403 1.14(3) . ?
O1S C10S 1.18(3) . ?
O1S C12S 1.75(3) . ?
C10S C11S 1.83(3) . ?
C11S C12S 1.77(2) . ?
C12S C403 1.82(2) . ?
S2 O15 1.343(7) . ?
S2 O16 1.407(9) . ?
S2 C301 1.817(11) . ?
C301 F4 1.304(11) . ?
C301 F5 1.310(12) . ?
C301 F6 1.336(12) . ?
S2A O16A 1.407(12) . ?
S2A O15 1.610(9) . ?
S2A C302 1.803(17) . ?
C302 F6A 1.306(13) . ?
C302 F4A 1.306(14) . ?
C302 F5A 1.328(13) . ?
